data_2017401
loop_
_publ_author_name
'Nielsen, Anne'
'McKenzie, Christine J.'
'Bond, Andrew D.'

_publ_section_title
;Di-\m-oxido-bis{bis[<i>N</i>,<i>N</i>'-bis(2-pyridylmethyl)ethane-1,2-diamine]manganese(III,IV)}
 tris(perchlorate) hexahydrate: clarification of an order--disorder phase
 transition
;
_journal_coeditor_code SF3119
_journal_issue 11
_journal_name_full 'Acta Crystallographica Section C'
_journal_page_first m447
_journal_page_last m450
_journal_paper_doi 10.1107/S0108270109042127
_journal_volume 65
_journal_year 2009
_chemical_formula_iupac '[Mn2 O2 (C14 H18 N4)2] (Cl O4)3, 6H2 O'
_chemical_formula_moiety 'C28 H36 Mn2 N8 O2 3+, 3(Cl O4 -), 6(H2 O)'
_chemical_formula_sum 'C28 H48 Cl3 Mn2 N8 O20'
_chemical_formula_weight 1032.97
_chemical_name_systematic
;
Di-\m-oxido-bis{bis[<i>N</i>,<i>N</i>'-bis(2-pyridylpyridyl)ethane-1,2-
diamine]manganese(III,IV)} tris(perchlorate) hexahydrate
;
_space_group_IT_number 14
_symmetry_cell_setting monoclinic
_symmetry_space_group_name_Hall '-P 2yn'
_symmetry_space_group_name_H-M 'P 1 21/n 1'
_atom_sites_solution_hydrogens geom
_atom_sites_solution_primary direct
_atom_sites_solution_secondary difmap
_cell_angle_alpha 90.00
_cell_angle_beta 105.912(2)
_cell_angle_gamma 90.00
_cell_formula_units_Z 4
_cell_length_a 15.1204(9)
_cell_length_b 12.2337(7)
_cell_length_c 23.6514(16)
_cell_measurement_reflns_used 9164
_cell_measurement_temperature 180(2)
_cell_measurement_theta_max 26.05
_cell_measurement_theta_min 2.18
_cell_volume 4207.4(5)
_computing_cell_refinement 'SAINT (Bruker, 2003)'
_computing_data_collection 'APEX2 (Bruker Nonius, 2004)'
_computing_data_reduction 'SAINT (Bruker, 2003)'
_computing_molecular_graphics 'SHELXTL (Sheldrick, 2008)'
_computing_publication_material 'SHELXTL (Sheldrick, 2008)'
_computing_structure_refinement 'SHELXTL (Sheldrick, 2008)'
_computing_structure_solution 'SHELXTL (Sheldrick, 2008)'
_diffrn_ambient_temperature 180(2)
_diffrn_measured_fraction_theta_full 0.994
_diffrn_measured_fraction_theta_max 0.994
_diffrn_measurement_device_type 'Bruker Nonius X8 APEXII CCD area-detector'
_diffrn_measurement_method 'thin-slice \w and \f scans'
_diffrn_radiation_monochromator graphite
_diffrn_radiation_source 'fine-focus sealed tube'
_diffrn_radiation_type MoK\a
_diffrn_radiation_wavelength 0.71073
_diffrn_reflns_av_R_equivalents 0.0364
_diffrn_reflns_av_sigmaI/netI 0.0288
_diffrn_reflns_limit_h_max 17
_diffrn_reflns_limit_h_min -18
_diffrn_reflns_limit_k_max 14
_diffrn_reflns_limit_k_min -15
_diffrn_reflns_limit_l_max 28
_diffrn_reflns_limit_l_min -29
_diffrn_reflns_number 82186
_diffrn_reflns_theta_full 26.42
_diffrn_reflns_theta_max 26.42
_diffrn_reflns_theta_min 3.58
_diffrn_standards_number 0
_exptl_absorpt_coefficient_mu 0.878
_exptl_absorpt_correction_T_max 0.957
_exptl_absorpt_correction_T_min 0.874
_exptl_absorpt_correction_type multi-scan
_exptl_absorpt_process_details '(SADABS; Sheldrick, 2003)'
_exptl_crystal_colour brown
_exptl_crystal_density_diffrn 1.631
_exptl_crystal_density_method 'not measured'
_exptl_crystal_description plate
_exptl_crystal_F_000 2132
_exptl_crystal_size_max 0.25
_exptl_crystal_size_mid 0.20
_exptl_crystal_size_min 0.05
_refine_diff_density_max 1.188
_refine_diff_density_min -0.834
_refine_ls_extinction_method none
_refine_ls_goodness_of_fit_ref 1.090
_refine_ls_hydrogen_treatment constr
_refine_ls_matrix_type full
_refine_ls_number_parameters 578
_refine_ls_number_reflns 8600
_refine_ls_number_restraints 57
_refine_ls_restrained_S_all 1.136
_refine_ls_R_factor_all 0.0729
_refine_ls_R_factor_gt 0.0507
_refine_ls_shift/su_max 0.000
_refine_ls_shift/su_mean 0.000
_refine_ls_structure_factor_coef Fsqd
_refine_ls_weighting_details 'calc w = 1/[\s^2^(Fo^2^)+(0.0826P)^2^+4.7043P] where P=(Fo^2^+2Fc^2^)/3'
_refine_ls_weighting_scheme calc
_refine_ls_wR_factor_gt 0.1466
_refine_ls_wR_factor_ref 0.1583
_reflns_number_gt 6203
_reflns_number_total 8600
_reflns_threshold_expression I>2\s(I)
_cod_data_source_file sf3119.cif
_cod_data_source_block I_180K
_cod_original_sg_symbol_H-M 'P 21/n'
_cod_database_code 2017401
_cod_database_fobs_code 2017401

loop_
_symmetry_equiv_pos_as_xyz
'x, y, z'
'-x+1/2, y+1/2, -z+1/2'
'-x, -y, -z'
'x-1/2, -y-1/2, z-1/2'

loop_
_atom_site_type_symbol
_atom_site_label
_atom_site_fract_x
_atom_site_fract_y
_atom_site_fract_z
_atom_site_U_iso_or_equiv
_atom_site_adp_type
_atom_site_calc_flag
_atom_site_refinement_flags
_atom_site_occupancy
_atom_site_disorder_assembly
_atom_site_disorder_group
Mn Mn1 0.49969(3) 0.41996(4) 0.253395(19) 0.01791(14) Uani d . 1 . .
Mn Mn2 0.50311(3) 0.20276(4) 0.254490(19) 0.01730(14) Uani d . 1 . .
O O1 0.41960(14) 0.30623(16) 0.25654(9) 0.0209(5) Uani d . 1 . .
O O2 0.58198(14) 0.30965(16) 0.25184(9) 0.0198(5) Uani d . 1 . .
N N1 0.54010(18) 0.4430(2) 0.35218(12) 0.0250(6) Uani d . 1 . .
N N2 0.59674(17) 0.5454(2) 0.27016(12) 0.0232(6) Uani d . 1 . .
H H2B 0.6236 0.5501 0.2392 0.028 Uiso calc R 1 . .
N N3 0.40536(18) 0.5509(2) 0.23345(12) 0.0251(6) Uani d . 1 . .
H H3B 0.3771 0.5591 0.2635 0.030 Uiso calc R 1 . .
N N4 0.46285(17) 0.4401(2) 0.15499(12) 0.0225(6) Uani d . 1 . .
N N5 0.55890(18) 0.1774(2) 0.34143(12) 0.0233(6) Uani d . 1 . .
N N6 0.42180(19) 0.0734(2) 0.26675(13) 0.0263(6) Uani d . 1 . .
H H6C 0.3622 0.0859 0.2435 0.032 Uiso calc R 1 . .
N N7 0.59111(18) 0.0811(2) 0.24230(12) 0.0231(6) Uani d . 1 . .
H H7C 0.6492 0.0956 0.2671 0.028 Uiso calc R 1 . .
N N8 0.45115(18) 0.1777(2) 0.16735(11) 0.0222(6) Uani d . 1 . .
C C1 0.4970(2) 0.4069(3) 0.39170(16) 0.0316(8) Uani d . 1 . .
H H1A 0.4375 0.3757 0.3777 0.038 Uiso calc R 1 . .
C C2 0.5358(3) 0.4135(3) 0.45097(17) 0.0406(9) Uani d . 1 . .
H H2A 0.5039 0.3872 0.4777 0.049 Uiso calc R 1 . .
C C3 0.6229(3) 0.4594(3) 0.47146(17) 0.0435(10) Uani d . 1 . .
H H3A 0.6515 0.4650 0.5125 0.052 Uiso calc R 1 . .
C C4 0.6669(3) 0.4965(3) 0.43170(16) 0.0368(9) Uani d . 1 . .
H H4A 0.7262 0.5287 0.4448 0.044 Uiso calc R 1 . .
C C5 0.6241(2) 0.4867(3) 0.37223(15) 0.0270(7) Uani d . 1 . .
C C6 0.6690(2) 0.5209(3) 0.32554(14) 0.0268(7) Uani d . 1 . .
H H6A 0.7074 0.5866 0.3387 0.032 Uiso calc R 1 . .
H H6B 0.7092 0.4615 0.3186 0.032 Uiso calc R 1 . .
C C7 0.5489(2) 0.6501(3) 0.27481(16) 0.0295(8) Uani d . 1 . .
H H7A 0.5870 0.7126 0.2689 0.035 Uiso calc R 1 . .
H H7B 0.5392 0.6566 0.3144 0.035 Uiso calc R 1 . .
C C8 0.4578(2) 0.6517(3) 0.22874(16) 0.0307(8) Uani d . 1 . .
H H8A 0.4222 0.7169 0.2343 0.037 Uiso calc R 1 . .
H H8B 0.4679 0.6559 0.1892 0.037 Uiso calc R 1 . .
C C9 0.3350(2) 0.5284(3) 0.17747(15) 0.0295(8) Uani d . 1 . .
H H9A 0.2995 0.5957 0.1633 0.035 Uiso calc R 1 . .
H H9B 0.2918 0.4719 0.1838 0.035 Uiso calc R 1 . .
C C10 0.3813(2) 0.4891(3) 0.13232(15) 0.0259(7) Uani d . 1 . .
C C11 0.3446(2) 0.5017(3) 0.07254(16) 0.0362(9) Uani d . 1 . .
H H11A 0.2877 0.5385 0.0575 0.043 Uiso calc R 1 . .
C C12 0.3914(3) 0.4603(3) 0.03498(17) 0.0400(9) Uani d . 1 . .
H H12A 0.3664 0.4669 -0.0064 0.048 Uiso calc R 1 . .
C C13 0.4754(2) 0.4089(3) 0.05795(16) 0.0343(8) Uani d . 1 . .
H H13A 0.5092 0.3801 0.0328 0.041 Uiso calc R 1 . .
C C14 0.5086(2) 0.4006(3) 0.11826(15) 0.0270(7) Uani d . 1 . .
H H14A 0.5660 0.3655 0.1344 0.032 Uiso calc R 1 . .
C C15 0.6430(2) 0.2127(3) 0.37120(15) 0.0278(7) Uani d . 1 . .
H H15A 0.6761 0.2591 0.3521 0.033 Uiso calc R 1 . .
C C16 0.6820(3) 0.1832(3) 0.42869(16) 0.0387(9) Uani d . 1 . .
H H16A 0.7412 0.2092 0.4494 0.046 Uiso calc R 1 . .
C C17 0.6330(3) 0.1146(4) 0.45585(18) 0.0497(11) Uani d . 1 . .
H H17A 0.6585 0.0933 0.4956 0.060 Uiso calc R 1 . .
C C18 0.5471(3) 0.0772(4) 0.42502(17) 0.0458(10) Uani d . 1 . .
H H18A 0.5131 0.0302 0.4432 0.055 Uiso calc R 1 . .
C C19 0.5117(2) 0.1093(3) 0.36742(15) 0.0296(8) Uani d . 1 . .
C C20 0.4199(2) 0.0733(3) 0.32918(15) 0.0316(8) Uani d . 1 . .
H H20A 0.4058 -0.0011 0.3407 0.038 Uiso calc R 1 . .
H H20B 0.3714 0.1235 0.3343 0.038 Uiso calc R 1 . .
C C21 0.4558(2) -0.0291(3) 0.24596(16) 0.0307(8) Uani d . 1 . .
H H21A 0.4288 -0.0368 0.2030 0.037 Uiso calc R 1 . .
H H21B 0.4364 -0.0928 0.2655 0.037 Uiso calc R 1 . .
C C22 0.5598(2) -0.0264(3) 0.25991(16) 0.0308(8) Uani d . 1 . .
H H22A 0.5871 -0.0381 0.3026 0.037 Uiso calc R 1 . .
H H22B 0.5811 -0.0861 0.2386 0.037 Uiso calc R 1 . .
C C23 0.5968(2) 0.0896(3) 0.18094(15) 0.0280(7) Uani d . 1 . .
H H23A 0.6170 0.0188 0.1684 0.034 Uiso calc R 1 . .
H H23B 0.6426 0.1459 0.1784 0.034 Uiso calc R 1 . .
C C24 0.5046(2) 0.1197(3) 0.14122(15) 0.0259(7) Uani d . 1 . .
C C25 0.4753(3) 0.0936(3) 0.08242(16) 0.0396(9) Uani d . 1 . .
H H25A 0.5141 0.0540 0.0642 0.048 Uiso calc R 1 . .
C C26 0.3884(3) 0.1259(3) 0.05031(17) 0.0440(10) Uani d . 1 . .
H H26A 0.3667 0.1083 0.0097 0.053 Uiso calc R 1 . .
C C27 0.3337(3) 0.1839(3) 0.07762(17) 0.0376(9) Uani d . 1 . .
H H27A 0.2737 0.2061 0.0561 0.045 Uiso calc R 1 . .
C C28 0.3665(2) 0.2093(3) 0.13607(15) 0.0276(7) Uani d . 1 . .
H H28A 0.3290 0.2499 0.1548 0.033 Uiso calc R 1 . .
Cl Cl1 0.90154(8) 0.29185(9) 0.37978(5) 0.0535(3) Uani d D 1 . .
O O1A 0.9867(2) 0.3260(3) 0.37174(16) 0.0674(9) Uani d D 1 . .
O O1B 0.9055(3) 0.1879(3) 0.4052(2) 0.1034(16) Uani d D 1 . .
O O1C 0.8615(3) 0.3712(3) 0.40745(17) 0.0911(13) Uani d D 1 . .
O O1D 0.8382(3) 0.2842(3) 0.32045(15) 0.0832(12) Uani d D 1 . .
Cl Cl2 0.09877(7) 0.27260(9) 0.11002(5) 0.0501(3) Uani d D 1 . .
O O2A 0.1156(4) 0.1625(3) 0.1005(2) 0.131(2) Uani d D 1 A .
O O2B 0.0229(5) 0.3020(6) 0.0591(4) 0.103(3) Uani d PD 0.50 A 1
O O2C 0.0719(8) 0.2812(8) 0.1600(4) 0.158(7) Uani d PD 0.50 A 1
O O2D 0.1720(4) 0.3434(4) 0.1079(3) 0.0446(14) Uani d PD 0.50 A 1
O O2E 0.1787(5) 0.3113(7) 0.1557(5) 0.116(3) Uani d PDU 0.50 A 2
O O2F 0.0236(4) 0.3027(8) 0.1308(3) 0.074(3) Uani d PDU 0.50 A 2
O O2G 0.0951(9) 0.3303(9) 0.0592(4) 0.166(5) Uani d PDU 0.50 A 2
Cl Cl3 0.74394(6) 0.30989(8) 0.10183(4) 0.0397(2) Uani d D 1 . .
O O3A 0.7493(2) 0.3076(3) 0.16349(13) 0.0599(8) Uani d D 1 . .
O O3B 0.6680(2) 0.2426(4) 0.07414(17) 0.0893(13) Uani d D 1 . .
O O3C 0.8242(2) 0.2642(3) 0.09321(17) 0.0866(13) Uani d D 1 . .
O O3D 0.7292(3) 0.4181(3) 0.08285(19) 0.1063(16) Uani d D 1 . .
O O1W 0.71849(17) 0.5493(2) 0.19164(12) 0.0442(7) Uani d . 1 . .
H H1 0.6930 0.6004 0.1685 0.066 Uiso d R 1 . .
H H2 0.7201 0.4951 0.1695 0.066 Uiso d R 1 . .
O O2W 0.26715(18) 0.5511(3) 0.30134(13) 0.0543(8) Uani d . 1 . .
H H3 0.2877 0.5893 0.3322 0.081 Uiso d R 1 . .
H H4 0.2496 0.4915 0.3133 0.081 Uiso d R 1 . .
O O3W 0.2578(2) 0.3181(4) 0.2926(2) 0.1074(17) Uani d . 1 . .
H H5 0.3058 0.3034 0.2819 0.161 Uiso d R 1 . .
H H6 0.2712 0.3007 0.3287 0.161 Uiso d R 1 . .
O O4W 0.1638(3) 0.3465(4) 0.45987(17) 0.0958(14) Uani d . 1 . .
H H7 0.1290 0.3098 0.4320 0.144 Uiso d R 1 . .
H H8 0.1517 0.3235 0.4908 0.144 Uiso d R 1 . .
O O5W 0.3862(5) 0.1516(5) 0.4923(3) 0.169(3) Uani d . 1 . .
H H9 0.3666 0.1767 0.5202 0.253 Uiso d R 1 . .
H H10 0.4435 0.1649 0.5023 0.253 Uiso d R 1 . .
O O6W 0.2918(5) 0.2699(8) 0.4087(3) 0.212(4) Uani d . 1 . .
H H11 0.3319 0.2335 0.4339 0.319 Uiso d R 1 . .
H H12 0.2533 0.2943 0.4258 0.319 Uiso d R 1 . .

loop_
_atom_site_aniso_label
_atom_site_aniso_U_11
_atom_site_aniso_U_22
_atom_site_aniso_U_33
_atom_site_aniso_U_12
_atom_site_aniso_U_13
_atom_site_aniso_U_23
Mn1 0.0180(2) 0.0148(2) 0.0218(3) -0.00078(17) 0.00694(19) -0.00056(18)
Mn2 0.0186(3) 0.0150(2) 0.0188(3) -0.00046(17) 0.00613(19) -0.00054(18)
O1 0.0186(10) 0.0197(11) 0.0261(12) -0.0010(8) 0.0090(9) -0.0022(9)
O2 0.0194(10) 0.0187(11) 0.0220(11) 0.0002(8) 0.0069(9) 0.0012(9)
N1 0.0271(14) 0.0214(13) 0.0278(15) 0.0002(11) 0.0097(12) -0.0040(11)
N2 0.0239(13) 0.0212(13) 0.0265(15) -0.0030(11) 0.0100(11) -0.0023(11)
N3 0.0254(13) 0.0207(13) 0.0325(16) 0.0017(11) 0.0135(12) -0.0017(11)
N4 0.0236(13) 0.0200(13) 0.0246(15) -0.0013(11) 0.0076(11) 0.0030(11)
N5 0.0281(14) 0.0196(13) 0.0228(14) 0.0026(11) 0.0080(11) 0.0000(11)
N6 0.0277(14) 0.0206(14) 0.0328(16) -0.0037(11) 0.0117(12) 0.0004(12)
N7 0.0245(13) 0.0200(13) 0.0245(15) 0.0027(11) 0.0061(11) -0.0008(11)
N8 0.0239(13) 0.0208(13) 0.0226(14) -0.0020(11) 0.0074(11) 0.0006(11)
C1 0.0352(19) 0.0273(18) 0.038(2) 0.0032(15) 0.0201(16) -0.0016(15)
C2 0.058(3) 0.037(2) 0.033(2) 0.0112(18) 0.0229(19) 0.0041(17)
C3 0.060(3) 0.045(2) 0.023(2) 0.009(2) 0.0074(18) -0.0023(17)
C4 0.038(2) 0.036(2) 0.031(2) 0.0005(16) 0.0005(16) -0.0055(16)
C5 0.0278(17) 0.0204(16) 0.0314(19) 0.0014(13) 0.0059(14) -0.0020(14)
C6 0.0230(16) 0.0257(17) 0.0312(19) -0.0046(13) 0.0066(14) -0.0048(14)
C7 0.0329(18) 0.0171(16) 0.039(2) -0.0010(14) 0.0104(16) -0.0020(14)
C8 0.0338(19) 0.0186(16) 0.040(2) 0.0006(14) 0.0110(16) 0.0003(15)
C9 0.0216(16) 0.0277(18) 0.038(2) 0.0053(13) 0.0061(14) 0.0036(15)
C10 0.0230(16) 0.0198(16) 0.0326(19) -0.0013(13) 0.0035(14) 0.0043(14)
C11 0.0334(19) 0.034(2) 0.036(2) 0.0007(15) 0.0009(16) 0.0080(16)
C12 0.044(2) 0.044(2) 0.027(2) -0.0046(18) 0.0010(17) 0.0074(17)
C13 0.040(2) 0.038(2) 0.028(2) -0.0083(16) 0.0128(16) 0.0002(16)
C14 0.0262(16) 0.0261(17) 0.0294(19) -0.0038(13) 0.0091(14) 0.0021(14)
C15 0.0301(18) 0.0238(17) 0.0281(19) 0.0029(13) 0.0058(14) -0.0036(14)
C16 0.036(2) 0.048(2) 0.028(2) 0.0064(17) 0.0027(16) -0.0023(17)
C17 0.057(3) 0.064(3) 0.024(2) 0.012(2) 0.0039(19) 0.0064(19)
C18 0.058(3) 0.053(3) 0.031(2) 0.000(2) 0.021(2) 0.0117(19)
C19 0.040(2) 0.0243(17) 0.0282(19) 0.0027(15) 0.0160(16) 0.0011(14)
C20 0.0365(19) 0.0317(19) 0.031(2) -0.0055(15) 0.0172(16) 0.0033(15)
C21 0.041(2) 0.0170(16) 0.036(2) -0.0044(14) 0.0133(16) -0.0016(14)
C22 0.042(2) 0.0181(16) 0.034(2) 0.0049(14) 0.0134(16) 0.0008(14)
C23 0.0276(17) 0.0285(18) 0.0309(19) 0.0036(14) 0.0132(15) -0.0031(14)
C24 0.0299(17) 0.0225(16) 0.0272(18) -0.0026(13) 0.0110(14) 0.0028(14)
C25 0.053(2) 0.042(2) 0.026(2) -0.0033(18) 0.0141(18) -0.0062(17)
C26 0.054(2) 0.050(2) 0.023(2) -0.008(2) 0.0016(18) -0.0019(18)
C27 0.037(2) 0.039(2) 0.032(2) -0.0081(16) 0.0001(16) 0.0062(17)
C28 0.0249(17) 0.0253(17) 0.0312(19) -0.0046(13) 0.0055(14) 0.0043(14)
Cl1 0.0676(7) 0.0434(6) 0.0613(7) 0.0021(5) 0.0376(6) 0.0074(5)
O1A 0.054(2) 0.078(2) 0.073(2) 0.0048(17) 0.0227(18) 0.0100(19)
O1B 0.121(4) 0.077(3) 0.115(4) 0.019(2) 0.038(3) 0.058(3)
O1C 0.125(3) 0.087(3) 0.085(3) 0.031(3) 0.068(3) 0.013(2)
O1D 0.087(3) 0.094(3) 0.063(2) -0.025(2) 0.011(2) 0.007(2)
Cl2 0.0516(6) 0.0412(6) 0.0636(7) -0.0021(5) 0.0258(5) -0.0031(5)
O2A 0.159(5) 0.052(2) 0.135(4) 0.009(3) -0.040(3) -0.029(3)
O2B 0.054(5) 0.107(7) 0.132(9) 0.004(4) 0.002(5) 0.035(6)
O2C 0.275(16) 0.166(11) 0.090(8) -0.176(12) 0.145(10) -0.107(8)
O2D 0.045(3) 0.048(3) 0.045(3) -0.009(3) 0.019(3) -0.005(3)
O2E 0.067(5) 0.097(6) 0.161(8) 0.013(4) -0.008(5) -0.061(6)
O2F 0.063(4) 0.107(6) 0.056(5) -0.033(4) 0.024(4) -0.030(4)
O2G 0.193(9) 0.204(9) 0.133(8) 0.022(8) 0.097(7) 0.068(7)
Cl3 0.0304(5) 0.0397(5) 0.0474(6) 0.0056(4) 0.0083(4) 0.0052(4)
O3A 0.064(2) 0.063(2) 0.052(2) 0.0015(16) 0.0144(16) 0.0001(15)
O3B 0.063(2) 0.132(4) 0.076(3) -0.043(2) 0.0247(19) -0.049(3)
O3C 0.062(2) 0.111(3) 0.104(3) 0.037(2) 0.051(2) 0.035(3)
O3D 0.132(4) 0.063(2) 0.110(3) 0.016(2) 0.008(3) 0.055(2)
O1W 0.0329(14) 0.0619(18) 0.0386(16) -0.0032(13) 0.0111(12) -0.0034(13)
O2W 0.0409(16) 0.072(2) 0.0528(19) 0.0079(15) 0.0182(14) -0.0045(16)
O3W 0.047(2) 0.133(4) 0.155(4) 0.013(2) 0.049(3) 0.057(3)
O4W 0.084(3) 0.126(4) 0.067(3) -0.022(3) 0.003(2) 0.028(2)
O5W 0.192(6) 0.166(6) 0.189(7) 0.010(5) 0.120(6) -0.027(5)
O6W 0.187(7) 0.331(11) 0.170(7) -0.102(7) 0.136(6) -0.087(7)

loop_
_atom_type_symbol
_atom_type_description
_atom_type_scat_dispersion_real
_atom_type_scat_dispersion_imag
_atom_type_scat_source
C C 0.0033 0.0016 'International Tables Vol C Tables 4.2.6.8 and 6.1.1.4'
H H 0.0000 0.0000 'International Tables Vol C Tables 4.2.6.8 and 6.1.1.4'
N N 0.0061 0.0033 'International Tables Vol C Tables 4.2.6.8 and 6.1.1.4'
O O 0.0106 0.0060 'International Tables Vol C Tables 4.2.6.8 and 6.1.1.4'
Cl Cl 0.1484 0.1585 'International Tables Vol C Tables 4.2.6.8 and 6.1.1.4'
Mn Mn 0.3368 0.7283 'International Tables Vol C Tables 4.2.6.8 and 6.1.1.4'

loop_
_geom_angle_atom_site_label_1
_geom_angle_atom_site_label_2
_geom_angle_atom_site_label_3
_geom_angle_site_symmetry_1
_geom_angle_site_symmetry_3
_geom_angle
_geom_angle_publ_flag
O2 Mn1 O1 . . 84.46(9) ?
O2 Mn1 N2 . . 95.69(10) ?
O1 Mn1 N2 . . 167.26(10) ?
O2 Mn1 N3 . . 165.94(10) ?
O1 Mn1 N3 . . 99.75(10) ?
N2 Mn1 N3 . . 83.16(11) ?
O2 Mn1 N4 . . 92.09(9) ?
O1 Mn1 N4 . . 98.27(9) ?
N2 Mn1 N4 . . 94.46(10) ?
N3 Mn1 N4 . . 74.08(10) ?
O2 Mn1 N1 . . 96.85(9) ?
O1 Mn1 N1 . . 92.67(10) ?
N2 Mn1 N1 . . 74.65(10) ?
N3 Mn1 N1 . . 96.35(10) ?
N4 Mn1 N1 . . 166.50(10) ?
O2 Mn1 Mn2 . . 41.97(6) ?
O1 Mn1 Mn2 . . 42.49(6) ?
N2 Mn1 Mn2 . . 136.33(7) ?
N3 Mn1 Mn2 . . 140.47(7) ?
N4 Mn1 Mn2 . . 96.78(7) ?
N1 Mn1 Mn2 . . 96.64(7) ?
O2 Mn2 O1 . . 88.05(10) ?
O2 Mn2 N8 . . 98.78(10) ?
O1 Mn2 N8 . . 93.15(10) ?
O2 Mn2 N5 . . 92.98(10) ?
O1 Mn2 N5 . . 100.43(10) ?
N8 Mn2 N5 . . 162.33(11) ?
O2 Mn2 N7 . . 93.48(10) ?
O1 Mn2 N7 . . 173.53(10) ?
N8 Mn2 N7 . . 80.42(11) ?
N5 Mn2 N7 . . 85.77(10) ?
O2 Mn2 N6 . . 173.40(10) ?
O1 Mn2 N6 . . 94.92(10) ?
N8 Mn2 N6 . . 86.96(11) ?
N5 Mn2 N6 . . 80.70(11) ?
N7 Mn2 N6 . . 84.22(11) ?
O2 Mn2 Mn1 . . 43.75(6) ?
O1 Mn2 Mn1 . . 44.31(6) ?
N8 Mn2 Mn1 . . 98.10(7) ?
N5 Mn2 Mn1 . . 99.51(7) ?
N7 Mn2 Mn1 . . 136.84(7) ?
N6 Mn2 Mn1 . . 138.93(8) ?
Mn2 O1 Mn1 . . 93.20(9) ?
Mn2 O2 Mn1 . . 94.28(9) ?
C5 N1 C1 . . 118.4(3) ?
C5 N1 Mn1 . . 112.1(2) ?
C1 N1 Mn1 . . 128.9(2) ?
C6 N2 C7 . . 111.3(3) ?
C6 N2 Mn1 . . 109.11(19) ?
C7 N2 Mn1 . . 108.43(19) ?
C6 N2 H2B . . 109.3 ?
C7 N2 H2B . . 109.3 ?
Mn1 N2 H2B . . 109.3 ?
C9 N3 C8 . . 110.8(3) ?
C9 N3 Mn1 . . 109.53(19) ?
C8 N3 Mn1 . . 107.74(19) ?
C9 N3 H3B . . 109.6 ?
C8 N3 H3B . . 109.6 ?
Mn1 N3 H3B . . 109.6 ?
C14 N4 C10 . . 118.9(3) ?
C14 N4 Mn1 . . 127.2(2) ?
C10 N4 Mn1 . . 113.6(2) ?
C15 N5 C19 . . 120.1(3) ?
C15 N5 Mn2 . . 123.6(2) ?
C19 N5 Mn2 . . 115.7(2) ?
C20 N6 C21 . . 115.5(3) ?
C20 N6 Mn2 . . 108.29(19) ?
C21 N6 Mn2 . . 108.98(19) ?
C20 N6 H6C . . 108.0 ?
C21 N6 H6C . . 108.0 ?
Mn2 N6 H6C . . 108.0 ?
C23 N7 C22 . . 116.2(3) ?
C23 N7 Mn2 . . 107.40(18) ?
C22 N7 Mn2 . . 109.24(19) ?
C23 N7 H7C . . 107.9 ?
C22 N7 H7C . . 107.9 ?
Mn2 N7 H7C . . 107.9 ?
C24 N8 C28 . . 119.9(3) ?
C24 N8 Mn2 . . 115.8(2) ?
C28 N8 Mn2 . . 124.2(2) ?
N1 C1 C2 . . 122.6(3) ?
N1 C1 H1A . . 118.7 ?
C2 C1 H1A . . 118.7 ?
C1 C2 C3 . . 118.7(4) ?
C1 C2 H2A . . 120.6 ?
C3 C2 H2A . . 120.6 ?
C4 C3 C2 . . 119.1(4) ?
C4 C3 H3A . . 120.4 ?
C2 C3 H3A . . 120.4 ?
C3 C4 C5 . . 119.3(4) ?
C3 C4 H4A . . 120.3 ?
C5 C4 H4A . . 120.3 ?
N1 C5 C4 . . 121.9(3) ?
N1 C5 C6 . . 115.2(3) ?
C4 C5 C6 . . 122.9(3) ?
N2 C6 C5 . . 109.4(2) ?
N2 C6 H6A . . 109.8 ?
C5 C6 H6A . . 109.8 ?
N2 C6 H6B . . 109.8 ?
C5 C6 H6B . . 109.8 ?
H6A C6 H6B . . 108.2 ?
N2 C7 C8 . . 108.9(3) ?
N2 C7 H7A . . 109.9 ?
C8 C7 H7A . . 109.9 ?
N2 C7 H7B . . 109.9 ?
C8 C7 H7B . . 109.9 ?
H7A C7 H7B . . 108.3 ?
N3 C8 C7 . . 109.7(3) ?
N3 C8 H8A . . 109.7 ?
C7 C8 H8A . . 109.7 ?
N3 C8 H8B . . 109.7 ?
C7 C8 H8B . . 109.7 ?
H8A C8 H8B . . 108.2 ?
N3 C9 C10 . . 109.5(2) ?
N3 C9 H9A . . 109.8 ?
C10 C9 H9A . . 109.8 ?
N3 C9 H9B . . 109.8 ?
C10 C9 H9B . . 109.8 ?
H9A C9 H9B . . 108.2 ?
N4 C10 C11 . . 121.7(3) ?
N4 C10 C9 . . 114.4(3) ?
C11 C10 C9 . . 123.9(3) ?
C12 C11 C10 . . 119.3(3) ?
C12 C11 H11A . . 120.4 ?
C10 C11 H11A . . 120.4 ?
C11 C12 C13 . . 119.5(3) ?
C11 C12 H12A . . 120.3 ?
C13 C12 H12A . . 120.3 ?
C14 C13 C12 . . 118.1(3) ?
C14 C13 H13A . . 120.9 ?
C12 C13 H13A . . 120.9 ?
N4 C14 C13 . . 122.6(3) ?
N4 C14 H14A . . 118.7 ?
C13 C14 H14A . . 118.7 ?
N5 C15 C16 . . 121.4(3) ?
N5 C15 H15A . . 119.3 ?
C16 C15 H15A . . 119.3 ?
C15 C16 C17 . . 118.6(4) ?
C15 C16 H16A . . 120.7 ?
C17 C16 H16A . . 120.7 ?
C18 C17 C16 . . 120.0(4) ?
C18 C17 H17A . . 120.0 ?
C16 C17 H17A . . 120.0 ?
C19 C18 C17 . . 118.8(4) ?
C19 C18 H18A . . 120.6 ?
C17 C18 H18A . . 120.6 ?
N5 C19 C18 . . 121.1(3) ?
N5 C19 C20 . . 115.1(3) ?
C18 C19 C20 . . 123.8(3) ?
N6 C20 C19 . . 109.4(3) ?
N6 C20 H20A . . 109.8 ?
C19 C20 H20A . . 109.8 ?
N6 C20 H20B . . 109.8 ?
C19 C20 H20B . . 109.8 ?
H20A C20 H20B . . 108.2 ?
N6 C21 C22 . . 110.0(3) ?
N6 C21 H21A . . 109.7 ?
C22 C21 H21A . . 109.7 ?
N6 C21 H21B . . 109.7 ?
C22 C21 H21B . . 109.7 ?
H21A C21 H21B . . 108.2 ?
N7 C22 C21 . . 110.3(3) ?
N7 C22 H22A . . 109.6 ?
C21 C22 H22A . . 109.6 ?
N7 C22 H22B . . 109.6 ?
C21 C22 H22B . . 109.6 ?
H22A C22 H22B . . 108.1 ?
N7 C23 C24 . . 109.7(3) ?
N7 C23 H23A . . 109.7 ?
C24 C23 H23A . . 109.7 ?
N7 C23 H23B . . 109.7 ?
C24 C23 H23B . . 109.7 ?
H23A C23 H23B . . 108.2 ?
N8 C24 C25 . . 121.3(3) ?
N8 C24 C23 . . 114.5(3) ?
C25 C24 C23 . . 124.2(3) ?
C24 C25 C26 . . 118.8(4) ?
C24 C25 H25A . . 120.6 ?
C26 C25 H25A . . 120.6 ?
C27 C26 C25 . . 119.5(4) ?
C27 C26 H26A . . 120.3 ?
C25 C26 H26A . . 120.3 ?
C28 C27 C26 . . 119.4(4) ?
C28 C27 H27A . . 120.3 ?
C26 C27 H27A . . 120.3 ?
N8 C28 C27 . . 121.1(3) ?
N8 C28 H28A . . 119.5 ?
C27 C28 H28A . . 119.5 ?
O1C Cl1 O1B . . 113.7(3) ?
O1C Cl1 O1A . . 112.6(2) ?
O1B Cl1 O1A . . 113.1(3) ?
O1C Cl1 O1D . . 103.8(3) ?
O1B Cl1 O1D . . 107.0(3) ?
O1A Cl1 O1D . . 105.6(2) ?
O2C Cl2 O2A . . 109.1(5) ?
O2C Cl2 O2D . . 114.0(4) ?
O2A Cl2 O2D . . 113.8(3) ?
O2C Cl2 O2B . . 110.1(6) ?
O2A Cl2 O2B . . 103.9(4) ?
O2D Cl2 O2B . . 105.4(4) ?
O2G Cl2 O2A . . 108.4(5) ?
O2G Cl2 O2F . . 109.1(5) ?
O2A Cl2 O2F . . 120.6(4) ?
O2G Cl2 O2E . . 107.8(6) ?
O2A Cl2 O2E . . 106.3(4) ?
O2F Cl2 O2E . . 103.9(4) ?
O3D Cl3 O3C . . 113.6(3) ?
O3D Cl3 O3B . . 111.3(3) ?
O3C Cl3 O3B . . 109.0(3) ?
O3D Cl3 O3A . . 107.7(2) ?
O3C Cl3 O3A . . 109.3(2) ?
O3B Cl3 O3A . . 105.7(2) ?
H1 O1W H2 . . 105.2 ?
H3 O2W H4 . . 105.1 ?
H5 O3W H6 . . 105.1 ?
H7 O4W H8 . . 105.0 ?
H9 O5W H10 . . 105.1 ?
H11 O6W H12 . . 107.3 ?

loop_
_geom_bond_atom_site_label_1
_geom_bond_atom_site_label_2
_geom_bond_site_symmetry_2
_geom_bond_distance
_geom_bond_publ_flag
Mn1 O2 . 1.843(2) ?
Mn1 O1 . 1.859(2) ?
Mn1 N2 . 2.085(3) ?
Mn1 N3 . 2.111(3) ?
Mn1 N4 . 2.253(3) ?
Mn1 N1 . 2.265(3) ?
Mn1 Mn2 . 2.6576(6) ?
Mn2 O2 . 1.782(2) ?
Mn2 O1 . 1.798(2) ?
Mn2 N8 . 2.018(3) ?
Mn2 N5 . 2.021(3) ?
Mn2 N7 . 2.068(3) ?
Mn2 N6 . 2.072(3) ?
N1 C5 . 1.340(4) ?
N1 C1 . 1.351(4) ?
N2 C6 . 1.488(4) ?
N2 C7 . 1.490(4) ?
N2 H2B . 0.930 ?
N3 C9 . 1.479(4) ?
N3 C8 . 1.486(4) ?
N3 H3B . 0.930 ?
N4 C14 . 1.340(4) ?
N4 C10 . 1.344(4) ?
N5 C15 . 1.345(4) ?
N5 C19 . 1.349(4) ?
N6 C20 . 1.485(4) ?
N6 C21 . 1.489(4) ?
N6 H6C . 0.930 ?
N7 C23 . 1.481(4) ?
N7 C22 . 1.496(4) ?
N7 H7C . 0.930 ?
N8 C24 . 1.346(4) ?
N8 C28 . 1.347(4) ?
C1 C2 . 1.366(5) ?
C1 H1A . 0.950 ?
C2 C3 . 1.391(6) ?
C2 H2A . 0.950 ?
C3 C4 . 1.370(6) ?
C3 H3A . 0.950 ?
C4 C5 . 1.383(5) ?
C4 H4A . 0.950 ?
C5 C6 . 1.505(5) ?
C6 H6A . 0.990 ?
C6 H6B . 0.990 ?
C7 C8 . 1.504(5) ?
C7 H7A . 0.990 ?
C7 H7B . 0.990 ?
C8 H8A . 0.990 ?
C8 H8B . 0.990 ?
C9 C10 . 1.507(5) ?
C9 H9A . 0.990 ?
C9 H9B . 0.990 ?
C10 C11 . 1.379(5) ?
C11 C12 . 1.375(5) ?
C11 H11A . 0.950 ?
C12 C13 . 1.388(5) ?
C12 H12A . 0.950 ?
C13 C14 . 1.380(5) ?
C13 H13A . 0.950 ?
C14 H14A . 0.950 ?
C15 C16 . 1.374(5) ?
C15 H15A . 0.950 ?
C16 C17 . 1.388(6) ?
C16 H16A . 0.950 ?
C17 C18 . 1.381(6) ?
C17 H17A . 0.950 ?
C18 C19 . 1.377(5) ?
C18 H18A . 0.950 ?
C19 C20 . 1.500(5) ?
C20 H20A . 0.990 ?
C20 H20B . 0.990 ?
C21 C22 . 1.517(5) ?
C21 H21A . 0.990 ?
C21 H21B . 0.990 ?
C22 H22A . 0.990 ?
C22 H22B . 0.990 ?
C23 C24 . 1.499(5) ?
C23 H23A . 0.990 ?
C23 H23B . 0.990 ?
C24 C25 . 1.376(5) ?
C25 C26 . 1.383(6) ?
C25 H25A . 0.950 ?
C26 C27 . 1.379(6) ?
C26 H26A . 0.950 ?
C27 C28 . 1.370(5) ?
C27 H27A . 0.950 ?
C28 H28A . 0.950 ?
Cl1 O1C . 1.398(3) ?
Cl1 O1B . 1.401(3) ?
Cl1 O1A . 1.416(3) ?
Cl1 O1D . 1.469(3) ?
Cl2 O2C . 1.355(5) ?
Cl2 O2G . 1.383(6) ?
Cl2 O2A . 1.401(4) ?
Cl2 O2F . 1.406(6) ?
Cl2 O2D . 1.417(4) ?
Cl2 O2B . 1.461(6) ?
Cl2 O2E . 1.462(6) ?
Cl3 O3D . 1.396(3) ?
Cl3 O3C . 1.401(3) ?
Cl3 O3B . 1.418(3) ?
Cl3 O3A . 1.438(3) ?
O1W H1 . 0.85 ?
O1W H2 . 0.85 ?
O2W H3 . 0.85 ?
O2W H4 . 0.85 ?
O3W H5 . 0.85 ?
O3W H6 . 0.85 ?
O4W H7 . 0.85 ?
O4W H8 . 0.85 ?
O5W H9 . 0.85 ?
O5W H10 . 0.85 ?
O6W H11 . 0.85 ?
O6W H12 . 0.85 ?

loop_
_geom_hbond_atom_site_label_D
_geom_hbond_atom_site_label_H
_geom_hbond_atom_site_label_A
_geom_hbond_site_symmetry_A
_geom_hbond_distance_DH
_geom_hbond_distance_HA
_geom_hbond_distance_DA
_geom_hbond_angle_DHA
N2 H2B O1W . 0.93 2.05 2.952(4) 162.2
N3 H3B O2W . 0.93 2.09 2.964(4) 155.1
N6 H6C O2W 2_545 0.93 2.00 2.882(4) 158.0
N7 H7C O1W 2_645 0.93 2.05 2.901(4) 151.3
O1W H2 O3A . 0.85 2.35 3.094(4) 146.8
O1W H2 O3D . 0.85 2.29 3.075(6) 153.0
O1W H1 O1B 2_655 0.85 2.23 3.047(6) 160.5
O1W H1 O1D 2_655 0.85 2.33 2.990(5) 135.1
O2W H4 O3W . 0.85 2.19 2.858(6) 135.7
O2W H3 O2A 2 0.85 2.05 2.852(6) 157.2
O3W H6 O6W . 0.85 1.87 2.716(9) 175.1
O3W H5 O1 . 0.85 1.97 2.806(4) 166.8
O4W H7 O1A 1_455 0.85 2.24 2.918(5) 136.8
O4W H8 O3B 4_566 0.85 2.08 2.899(5) 161.2
O5W H9 O3C 4_566 0.85 2.13 2.977(7) 176.8
O5W H10 O2G 4_666 0.85 2.32 3.129(15) 159.7
O6W H12 O4W . 0.85 1.87 2.717(8) 177.0
O6W H11 O5W . 0.85 1.72 2.548(12) 163.6

loop_
_geom_torsion_atom_site_label_1
_geom_torsion_atom_site_label_2
_geom_torsion_atom_site_label_3
_geom_torsion_atom_site_label_4
_geom_torsion_site_symmetry_1
_geom_torsion_site_symmetry_2
_geom_torsion_site_symmetry_3
_geom_torsion_site_symmetry_4
_geom_torsion
_geom_torsion_publ_flag
O1 Mn1 Mn2 O2 . . . . -179.56(13) ?
N2 Mn1 Mn2 O2 . . . . -18.18(15) ?
N3 Mn1 Mn2 O2 . . . . 158.71(16) ?
N4 Mn1 Mn2 O2 . . . . 85.58(12) ?
N1 Mn1 Mn2 O2 . . . . -92.87(12) ?
O2 Mn1 Mn2 O1 . . . . 179.56(13) ?
N2 Mn1 Mn2 O1 . . . . 161.38(15) ?
N3 Mn1 Mn2 O1 . . . . -21.73(16) ?
N4 Mn1 Mn2 O1 . . . . -94.86(12) ?
N1 Mn1 Mn2 O1 . . . . 86.69(12) ?
O2 Mn1 Mn2 N8 . . . . -94.25(12) ?
O1 Mn1 Mn2 N8 . . . . 86.19(12) ?
N2 Mn1 Mn2 N8 . . . . -112.43(13) ?
N3 Mn1 Mn2 N8 . . . . 64.46(14) ?
N4 Mn1 Mn2 N8 . . . . -8.67(10) ?
N1 Mn1 Mn2 N8 . . . . 172.88(10) ?
O2 Mn1 Mn2 N5 . . . . 84.33(13) ?
O1 Mn1 Mn2 N5 . . . . -95.24(13) ?
N2 Mn1 Mn2 N5 . . . . 66.14(14) ?
N3 Mn1 Mn2 N5 . . . . -116.96(14) ?
N4 Mn1 Mn2 N5 . . . . 169.90(10) ?
N1 Mn1 Mn2 N5 . . . . -8.54(10) ?
O2 Mn1 Mn2 N7 . . . . -9.65(14) ?
O1 Mn1 Mn2 N7 . . . . 170.79(14) ?
N2 Mn1 Mn2 N7 . . . . -27.83(16) ?
N3 Mn1 Mn2 N7 . . . . 149.06(16) ?
N4 Mn1 Mn2 N7 . . . . 75.93(13) ?
N1 Mn1 Mn2 N7 . . . . -102.52(13) ?
O2 Mn1 Mn2 N6 . . . . 171.05(16) ?
O1 Mn1 Mn2 N6 . . . . -8.51(15) ?
N2 Mn1 Mn2 N6 . . . . 152.87(17) ?
N3 Mn1 Mn2 N6 . . . . -30.24(18) ?
N4 Mn1 Mn2 N6 . . . . -103.37(14) ?
N1 Mn1 Mn2 N6 . . . . 78.18(14) ?
O2 Mn2 O1 Mn1 . . . . 0.30(9) ?
N8 Mn2 O1 Mn1 . . . . -98.38(10) ?
N5 Mn2 O1 Mn1 . . . . 92.97(11) ?
N6 Mn2 O1 Mn1 . . . . 174.40(10) ?
O2 Mn1 O1 Mn2 . . . . -0.29(9) ?
N2 Mn1 O1 Mn2 . . . . -91.6(4) ?
N3 Mn1 O1 Mn2 . . . . 166.17(10) ?
N4 Mn1 O1 Mn2 . . . . 91.02(10) ?
N1 Mn1 O1 Mn2 . . . . -96.92(10) ?
O1 Mn2 O2 Mn1 . . . . -0.31(9) ?
N8 Mn2 O2 Mn1 . . . . 92.58(10) ?
N5 Mn2 O2 Mn1 . . . . -100.66(10) ?
N7 Mn2 O2 Mn1 . . . . 173.40(10) ?
O1 Mn1 O2 Mn2 . . . . 0.30(9) ?
N2 Mn1 O2 Mn2 . . . . 167.50(10) ?
N3 Mn1 O2 Mn2 . . . . -108.0(4) ?
N4 Mn1 O2 Mn2 . . . . -97.81(10) ?
N1 Mn1 O2 Mn2 . . . . 92.33(10) ?
O2 Mn1 N1 C5 . . . . 69.2(2) ?
O1 Mn1 N1 C5 . . . . 154.0(2) ?
N2 Mn1 N1 C5 . . . . -24.8(2) ?
N3 Mn1 N1 C5 . . . . -105.9(2) ?
N4 Mn1 N1 C5 . . . . -61.9(5) ?
Mn2 Mn1 N1 C5 . . . . 111.5(2) ?
O2 Mn1 N1 C1 . . . . -101.6(3) ?
O1 Mn1 N1 C1 . . . . -16.9(3) ?
N2 Mn1 N1 C1 . . . . 164.4(3) ?
N3 Mn1 N1 C1 . . . . 83.3(3) ?
N4 Mn1 N1 C1 . . . . 127.3(4) ?
Mn2 Mn1 N1 C1 . . . . -59.3(3) ?
O2 Mn1 N2 C6 . . . . -57.9(2) ?
O1 Mn1 N2 C6 . . . . 32.1(5) ?
N3 Mn1 N2 C6 . . . . 136.2(2) ?
N4 Mn1 N2 C6 . . . . -150.5(2) ?
N1 Mn1 N2 C6 . . . . 37.64(19) ?
Mn2 Mn1 N2 C6 . . . . -45.8(2) ?
O2 Mn1 N2 C7 . . . . -179.2(2) ?
O1 Mn1 N2 C7 . . . . -89.2(5) ?
N3 Mn1 N2 C7 . . . . 14.8(2) ?
N4 Mn1 N2 C7 . . . . 88.2(2) ?
N1 Mn1 N2 C7 . . . . -83.7(2) ?
Mn2 Mn1 N2 C7 . . . . -167.14(16) ?
O2 Mn1 N3 C9 . . . . 47.4(5) ?
O1 Mn1 N3 C9 . . . . -59.1(2) ?
N2 Mn1 N3 C9 . . . . 133.4(2) ?
N4 Mn1 N3 C9 . . . . 36.8(2) ?
N1 Mn1 N3 C9 . . . . -152.9(2) ?
Mn2 Mn1 N3 C9 . . . . -44.4(3) ?
O2 Mn1 N3 C8 . . . . -73.2(5) ?
O1 Mn1 N3 C8 . . . . -179.7(2) ?
N2 Mn1 N3 C8 . . . . 12.8(2) ?
N4 Mn1 N3 C8 . . . . -83.8(2) ?
N1 Mn1 N3 C8 . . . . 86.5(2) ?
Mn2 Mn1 N3 C8 . . . . -165.02(16) ?
O2 Mn1 N4 C14 . . . . -14.5(3) ?
O1 Mn1 N4 C14 . . . . -99.2(3) ?
N2 Mn1 N4 C14 . . . . 81.4(3) ?
N3 Mn1 N4 C14 . . . . 162.9(3) ?
N1 Mn1 N4 C14 . . . . 117.0(4) ?
Mn2 Mn1 N4 C14 . . . . -56.4(3) ?
O2 Mn1 N4 C10 . . . . 159.0(2) ?
O1 Mn1 N4 C10 . . . . 74.3(2) ?
N2 Mn1 N4 C10 . . . . -105.1(2) ?
N3 Mn1 N4 C10 . . . . -23.5(2) ?
N1 Mn1 N4 C10 . . . . -69.4(4) ?
Mn2 Mn1 N4 C10 . . . . 117.2(2) ?
O2 Mn2 N5 C15 . . . . -17.7(3) ?
O1 Mn2 N5 C15 . . . . -106.3(2) ?
N8 Mn2 N5 C15 . . . . 114.1(4) ?
N7 Mn2 N5 C15 . . . . 75.6(3) ?
N6 Mn2 N5 C15 . . . . 160.4(3) ?
Mn1 Mn2 N5 C15 . . . . -61.2(2) ?
O2 Mn2 N5 C19 . . . . 170.8(2) ?
O1 Mn2 N5 C19 . . . . 82.3(2) ?
N8 Mn2 N5 C19 . . . . -57.4(4) ?
N7 Mn2 N5 C19 . . . . -95.9(2) ?
N6 Mn2 N5 C19 . . . . -11.1(2) ?
Mn1 Mn2 N5 C19 . . . . 127.3(2) ?
O1 Mn2 N6 C20 . . . . -74.2(2) ?
N8 Mn2 N6 C20 . . . . -167.1(2) ?
N5 Mn2 N6 C20 . . . . 25.6(2) ?
N7 Mn2 N6 C20 . . . . 112.3(2) ?
Mn1 Mn2 N6 C20 . . . . -68.2(2) ?
O1 Mn2 N6 C21 . . . . 159.5(2) ?
N8 Mn2 N6 C21 . . . . 66.6(2) ?
N5 Mn2 N6 C21 . . . . -100.7(2) ?
N7 Mn2 N6 C21 . . . . -14.1(2) ?
Mn1 Mn2 N6 C21 . . . . 165.45(16) ?
O2 Mn2 N7 C23 . . . . -70.2(2) ?
N8 Mn2 N7 C23 . . . . 28.2(2) ?
N5 Mn2 N7 C23 . . . . -162.9(2) ?
N6 Mn2 N7 C23 . . . . 116.0(2) ?
Mn1 Mn2 N7 C23 . . . . -63.5(2) ?
O2 Mn2 N7 C22 . . . . 163.0(2) ?
N8 Mn2 N7 C22 . . . . -98.7(2) ?
N5 Mn2 N7 C22 . . . . 70.2(2) ?
N6 Mn2 N7 C22 . . . . -10.8(2) ?
Mn1 Mn2 N7 C22 . . . . 169.62(16) ?
O2 Mn2 N8 C24 . . . . 77.9(2) ?
O1 Mn2 N8 C24 . . . . 166.4(2) ?
N5 Mn2 N8 C24 . . . . -53.3(4) ?
N7 Mn2 N8 C24 . . . . -14.2(2) ?
N6 Mn2 N8 C24 . . . . -98.9(2) ?
Mn1 Mn2 N8 C24 . . . . 122.1(2) ?
O2 Mn2 N8 C28 . . . . -106.2(2) ?
O1 Mn2 N8 C28 . . . . -17.7(3) ?
N5 Mn2 N8 C28 . . . . 122.7(3) ?
N7 Mn2 N8 C28 . . . . 161.7(3) ?
N6 Mn2 N8 C28 . . . . 77.1(3) ?
Mn1 Mn2 N8 C28 . . . . -62.0(2) ?
C5 N1 C1 C2 . . . . 0.2(5) ?
Mn1 N1 C1 C2 . . . . 170.5(3) ?
N1 C1 C2 C3 . . . . 0.2(5) ?
C1 C2 C3 C4 . . . . 0.0(6) ?
C2 C3 C4 C5 . . . . -0.5(6) ?
C1 N1 C5 C4 . . . . -0.7(5) ?
Mn1 N1 C5 C4 . . . . -172.6(3) ?
C1 N1 C5 C6 . . . . 177.7(3) ?
Mn1 N1 C5 C6 . . . . 5.8(3) ?
C3 C4 C5 N1 . . . . 0.9(5) ?
C3 C4 C5 C6 . . . . -177.4(3) ?
C7 N2 C6 C5 . . . . 72.7(3) ?
Mn1 N2 C6 C5 . . . . -46.9(3) ?
N1 C5 C6 N2 . . . . 25.7(4) ?
C4 C5 C6 N2 . . . . -155.9(3) ?
C6 N2 C7 C8 . . . . -160.0(3) ?
Mn1 N2 C7 C8 . . . . -40.0(3) ?
C9 N3 C8 C7 . . . . -158.2(3) ?
Mn1 N3 C8 C7 . . . . -38.4(3) ?
N2 C7 C8 N3 . . . . 53.0(4) ?
C8 N3 C9 C10 . . . . 72.3(3) ?
Mn1 N3 C9 C10 . . . . -46.5(3) ?
C14 N4 C10 C11 . . . . -1.4(5) ?
Mn1 N4 C10 C11 . . . . -175.6(3) ?
C14 N4 C10 C9 . . . . 178.8(3) ?
Mn1 N4 C10 C9 . . . . 4.7(3) ?
N3 C9 C10 N4 . . . . 26.5(4) ?
N3 C9 C10 C11 . . . . -153.3(3) ?
N4 C10 C11 C12 . . . . 1.9(5) ?
C9 C10 C11 C12 . . . . -178.3(3) ?
C10 C11 C12 C13 . . . . -1.4(5) ?
C11 C12 C13 C14 . . . . 0.5(5) ?
C10 N4 C14 C13 . . . . 0.5(5) ?
Mn1 N4 C14 C13 . . . . 173.7(2) ?
C12 C13 C14 N4 . . . . 0.0(5) ?
C19 N5 C15 C16 . . . . -1.6(5) ?
Mn2 N5 C15 C16 . . . . -172.7(3) ?
N5 C15 C16 C17 . . . . 0.6(5) ?
C15 C16 C17 C18 . . . . 0.3(6) ?
C16 C17 C18 C19 . . . . 0.0(6) ?
C15 N5 C19 C18 . . . . 1.8(5) ?
Mn2 N5 C19 C18 . . . . 173.6(3) ?
C15 N5 C19 C20 . . . . -178.4(3) ?
Mn2 N5 C19 C20 . . . . -6.6(4) ?
C17 C18 C19 N5 . . . . -1.0(6) ?
C17 C18 C19 C20 . . . . 179.2(4) ?
C21 N6 C20 C19 . . . . 87.2(3) ?
Mn2 N6 C20 C19 . . . . -35.3(3) ?
N5 C19 C20 N6 . . . . 28.4(4) ?
C18 C19 C20 N6 . . . . -151.8(3) ?
C20 N6 C21 C22 . . . . -85.8(3) ?
Mn2 N6 C21 C22 . . . . 36.2(3) ?
C23 N7 C22 C21 . . . . -88.0(3) ?
Mn2 N7 C22 C21 . . . . 33.7(3) ?
N6 C21 C22 N7 . . . . -46.8(4) ?
C22 N7 C23 C24 . . . . 85.3(3) ?
Mn2 N7 C23 C24 . . . . -37.4(3) ?
C28 N8 C24 C25 . . . . 1.4(5) ?
Mn2 N8 C24 C25 . . . . 177.5(3) ?
C28 N8 C24 C23 . . . . -179.9(3) ?
Mn2 N8 C24 C23 . . . . -3.7(3) ?
N7 C23 C24 N8 . . . . 28.0(4) ?
N7 C23 C24 C25 . . . . -153.3(3) ?
N8 C24 C25 C26 . . . . -1.4(5) ?
C23 C24 C25 C26 . . . . 179.9(3) ?
C24 C25 C26 C27 . . . . 0.5(6) ?
C25 C26 C27 C28 . . . . 0.5(6) ?
C24 N8 C28 C27 . . . . -0.4(5) ?
Mn2 N8 C28 C27 . . . . -176.1(2) ?
C26 C27 C28 N8 . . . . -0.6(5) ?
